data_7713741
loop_
_publ_author_name
'Zhang, Shi'
'Zhang, Kai'
'Du, Shengliang'
'Chen, Shufan'
'Zhang, Qingfu'
'Shi, Xinyu'
'Meng, Qinghua'
'Gai, Yanli'
'Xiong, Kecai'

_publ_section_title
;
 A viologen-based Cd(II) coordination polymer as a multifunctional
 platform for photochromism, chemochromism and broad-range fluorescent pH
 sensing
;
_journal_name_full 'Dalton Transactions'
_journal_paper_doi 10.1039/D3DT00963G
_journal_year 2023
_chemical_formula_moiety 'C63 H40 Cd3 N3 O26, H2 O'
_chemical_formula_sum 'C63 H42 Cd3 N3 O27'
_chemical_formula_weight 1610.274
_space_group_crystal_system triclinic
_space_group_IT_number 2
_space_group_name_Hall '-P 1'
_space_group_name_H-M_alt 'P -1'
_symmetry_Int_Tables_number 2
_atom_sites_solution_primary iterative
_audit_creation_date 2023-07-19
_audit_creation_method
;
Olex2 1.5
(compiled 2021.08.20 svn.r13c46975 for OlexSys, GUI svn.r6396)
;
_audit_update_record
;
2023-07-20 deposited with the CCDC.	2023-08-10 downloaded from the CCDC.
;
_cell_angle_alpha 95.629(2)
_cell_angle_beta 91.856(2)
_cell_angle_gamma 116.888(2)
_cell_formula_units_Z 2
_cell_length_a 10.1180(16)
_cell_length_b 10.1354(16)
_cell_length_c 32.245(5)
_cell_measurement_reflns_used 9916
_cell_measurement_temperature 293(2)
_cell_measurement_theta_max 28.40
_cell_measurement_theta_min 2.36
_cell_volume 2924.0(8)
_computing_cell_refinement 'Bruker SAINT'
_computing_data_collection 'Bruker APEX2'
_computing_data_reduction 'Bruker SAINT'
_computing_molecular_graphics 'Olex2 1.5 (Dolomanov et al., 2009)'
_computing_publication_material 'Olex2 1.5 (Dolomanov et al., 2009)'
_computing_structure_refinement 'olex2.refine 1.5 (Bourhis et al., 2015)'
_computing_structure_solution 'olex2.solve 1.5 (Bourhis et al., 2015)'
_diffrn_ambient_temperature 293.15
_diffrn_measured_fraction_theta_full 0.9795
_diffrn_measured_fraction_theta_max 0.8726
_diffrn_measurement_device_type 'Bruker APEX-II CCD'
_diffrn_measurement_method '\f and \w scans'
_diffrn_radiation_type 'Mo K\a'
_diffrn_radiation_wavelength 0.71073
_diffrn_reflns_av_R_equivalents 0.0259
_diffrn_reflns_av_unetI/netI 0.0435
_diffrn_reflns_Laue_measured_fraction_full 0.9795
_diffrn_reflns_Laue_measured_fraction_max 0.8726
_diffrn_reflns_limit_h_max 11
_diffrn_reflns_limit_h_min -13
_diffrn_reflns_limit_k_max 13
_diffrn_reflns_limit_k_min -13
_diffrn_reflns_limit_l_max 43
_diffrn_reflns_limit_l_min -37
_diffrn_reflns_number 20694
_diffrn_reflns_point_group_measured_fraction_full 0.9795
_diffrn_reflns_point_group_measured_fraction_max 0.8726
_diffrn_reflns_theta_full 25.2417
_diffrn_reflns_theta_max 28.47
_diffrn_reflns_theta_min 2.28
_exptl_absorpt_coefficient_mu 1.178
_exptl_absorpt_correction_type none
_exptl_crystal_colour yellow
_exptl_crystal_colour_primary yellow
_exptl_crystal_density_diffrn 1.829
_exptl_crystal_description block
_exptl_crystal_F_000 1598.188
_exptl_crystal_size_max 0.2
_exptl_crystal_size_mid 0.15
_exptl_crystal_size_min 0.15
_refine_diff_density_max 1.7036
_refine_diff_density_min -1.6075
_refine_diff_density_rms 0.1462
_refine_ls_d_res_high 0.7455
_refine_ls_d_res_low 8.9326
_refine_ls_goodness_of_fit_ref 1.0671
_refine_ls_hydrogen_treatment constr
_refine_ls_matrix_type full
_refine_ls_number_constraints 50
_refine_ls_number_parameters 1020
_refine_ls_number_reflns 12924
_refine_ls_number_restraints 259
_refine_ls_restrained_S_all 1.0557
_refine_ls_R_factor_all 0.0604
_refine_ls_R_factor_gt 0.0523
_refine_ls_shift/su_max 0.0009
_refine_ls_shift/su_mean 0.0000
_refine_ls_structure_factor_coef Fsqd
_refine_ls_weighting_details 'w=1/[\s^2^(Fo^2^)+(0.0447P)^2^+11.8657P] where P=(Fo^2^+2Fc^2^)/3'
_refine_ls_weighting_scheme calc
_refine_ls_wR_factor_gt 0.1273
_refine_ls_wR_factor_ref 0.1313
_reflns_Friedel_coverage 0.0
_reflns_limit_h_max 13
_reflns_limit_h_min -13
_reflns_limit_k_max 13
_reflns_limit_k_min -13
_reflns_limit_l_max 43
_reflns_limit_l_min 0
_reflns_number_gt 11337
_reflns_number_total 12924
_reflns_threshold_expression I>=2u(I)
_cod_data_source_file d3dt00963g2.cif
_cod_data_source_block 1
_cod_database_code 7713741
_olex2_refinement_description
;
1. Restrained distances
 Cd1-O2 \\sim Cd1-O2A
 with sigma of 0.02
 N1-C5 \\sim N1A-C5A
 with sigma of 0.02
 N1-C8 \\sim N1A-C8A
 with sigma of 0.02
 N1-C12 \\sim N1A-C12A
 with sigma of 0.02
 C2-C3 \\sim C2A-C3A
 with sigma of 0.02
 C2-C7A \\sim C2A-C7B
 with sigma of 0.02
 C3-C4 \\sim C3A-C4A
 with sigma of 0.02
 C4-C5 \\sim C4A-C5A
 with sigma of 0.02
 C5-C6A \\sim C5A-C6B
 with sigma of 0.02
 C6A-C7A \\sim C6B-C7B
 with sigma of 0.02
 C8-C9 \\sim C8A-C9A
 with sigma of 0.02
 C9-C10 \\sim C9A-C10A
 with sigma of 0.02
 C10-C11 \\sim C10A-C11A
 with sigma of 0.02
 C10-C13 \\sim C10A-C13
 with sigma of 0.02
 C11-C12 \\sim C11A-C12A
 with sigma of 0.02
 O1-O2 \\sim O1A-O2A
 with sigma of 0.04
 O1-C2 \\sim O1A-C2A
 with sigma of 0.04
 N1-C4 \\sim N1A-C4A
 with sigma of 0.04
 N1-C6A \\sim N1A-C6B
 with sigma of 0.04
 N1-C9 \\sim N1A-C9A
 with sigma of 0.04
 N1-C11 \\sim N1A-C11A
 with sigma of 0.04
 O2-C2 \\sim O2A-C2A
 with sigma of 0.04
 C2-C4 \\sim C2A-C4A
 with sigma of 0.04
 C2-C6A \\sim C2A-C6B
 with sigma of 0.04
 C3-C5 \\sim C3A-C5A
 with sigma of 0.04
 C3-C7A \\sim C3A-C7B
 with sigma of 0.04
 C4-C6A \\sim C4A-C6B
 with sigma of 0.04
 C5-C7A \\sim C5A-C7B
 with sigma of 0.04
 C5-C8 \\sim C5A-C8A
 with sigma of 0.04
 C5-C12 \\sim C5A-C12A
 with sigma of 0.04
 C8-C10 \\sim C8A-C10A
 with sigma of 0.04
 C8-C12 \\sim C8A-C12A
 with sigma of 0.04
 C9-C11 \\sim C9A-C11A
 with sigma of 0.04
 C9-C13 \\sim C9A-C13
 with sigma of 0.04
 C10-C12 \\sim C10A-C12A
 with sigma of 0.04
 C11-C13 \\sim C11A-C13
 with sigma of 0.04
2. Rigid bond restraints
 O1
 with sigma for 1-2 distances of 0.01 and sigma for 1-3 distances of 0.01
 C4, C5
 with sigma for 1-2 distances of 0.01 and sigma for 1-3 distances of 0.01
3. Uiso/Uaniso restraints and constraints
O1: within 2A with sigma of 0.01 and sigma for terminal atoms of 0.02 within 2A
C4 \\sim C5: within 2A with sigma of 0.01 and sigma for terminal atoms of 0.02
within 2A
C10 \\sim C10A: within 2A with sigma of 0.001 and sigma for terminal atoms of
0.002 within 2A
N1 \\sim N1A: within 2A with sigma of 0.001 and sigma for terminal atoms of
0.002 within 2A
4. Rigid body (RIGU) restrains
 O1, C6A, C10, N1, C8, C12, O2, C7A, C2, C9, C3, C11, C4, C5
 with sigma for 1-2 distances of 0.004 and sigma for 1-3 distances of 0.004
 N1A, C9A, O1A, C2A, C11A, C3A, O2A, C4A, C10A, C5A, C12A, C6B, C1A, C7B, C8A
 with sigma for 1-2 distances of 0.004 and sigma for 1-3 distances of 0.004
5. Others
 Sof(H4A)=Sof(H3Aa)=Sof(H7B)=Sof(H6B)=Sof(H8A)=Sof(H9A)=Sof(H11A)=Sof(H12A)=1-
 FVAR(1)
 Sof(H4)=Sof(H3a)=Sof(H7A)=Sof(H6A)=Sof(H8)=Sof(H9)=Sof(H11)=Sof(H12)=FVAR(1)
 Fixed Sof: O1(0.5) N1(0.5) O2(0.5) C5(0.5) C4(0.5) C3(0.5) C2(0.5) C7A(0.5)
 C6A(0.5) C8(0.5) C9(0.5) C10(0.5) C11(0.5) C12(0.5) N1A(0.5) C5A(0.5) C4A(0.5)
 C3A(0.5) C2A(0.5) C7B(0.5) C6B(0.5) C8A(0.5) C9A(0.5) C10A(0.5) C11A(0.5)
 C12A(0.5) O1A(0.5) O2A(0.5)
6.a Riding coordinates:
 O3(H3), O14(H14), O19(H19), O27(H27a,H27b)
6.b Rotating group:
 O25(H25a,H25b), O26(H26a,H26b)
6.c Aromatic/amide H refined with riding coordinates:
 C4(H4), C3(H3a), C7A(H7A), C6A(H6A), C8(H8), C9(H9), C11(H11), C12(H12),
 C14(H14a), C15(H15), C16(H16), C17(H17), C19(H19a), C20(H20), C22(H22),
 C23(H23), C27(H27), C29(H29), C31(H31), C36(H36), C38(H38), C40(H40), C45(H45),
  C47(H47), C49(H49), C54(H54), C55(H55), C57(H57), C58(H58), C59(H59),
 C60(H60), C62(H62), C63(H63), C4A(H4A), C3A(H3Aa), C7B(H7B), C6B(H6B),
 C8A(H8A), C9A(H9A), C11A(H11A), C12A(H12A)
6.d Fitted hexagon refined as free rotating group:
 C5(C4,C3,C2,C7A,C6A), C5A(C4A,C3A,C2A,C7B,C6B)
;
_olex2_submission_special_instructions 'No special instructions were received'

loop_
_space_group_symop_id
_space_group_symop_operation_xyz
1 x,y,z
2 -x,-y,-z

loop_
_atom_site_label
_atom_site_type_symbol
_atom_site_fract_x
_atom_site_fract_y
_atom_site_fract_z
_atom_site_U_iso_or_equiv
_atom_site_adp_type
_atom_site_occupancy
_atom_site_refinement_flags_posn
_atom_site_refinement_flags_adp
_atom_site_disorder_group
Cd1 Cd 0.00394(4) 0.95515(4) 0.192042(11) 0.02990(9) Uani 1.000000 D . .
O1 O -0.2305(11) 0.7536(18) 0.0997(4) 0.097(5) Uani 0.500000 D U 1
N1 N 0.103(2) 0.7147(18) -0.0635(6) 0.056(3) Uani 0.500000 D U 2
Cd2 Cd 0.29347(4) 0.78891(4) 0.178239(11) 0.03459(10) Uani 1.000000 . . .
O2 O -0.004(2) 0.8744(18) 0.1233(4) 0.049(4) Uani 0.500000 D U 1
N2 N 0.4233(4) 0.5719(5) -0.23924(12) 0.0336(9) Uani 1.000000 . . .
Cd3 Cd -0.08356(4) 0.48657(5) 0.442217(11) 0.03816(11) Uani 1.000000 . . .
O3 O 0.5139(5) 0.3341(6) -0.41966(12) 0.0581(12) Uani 1.000000 . . .
H3 H 0.5415(5) 0.3110(6) -0.44689(12) 0.08(2) Uiso 1.000000 R . .
N3 N 0.8188(5) 0.9689(5) 0.40202(13) 0.0390(10) Uani 1.000000 . . .
O4 O 0.7055(5) 0.3314(6) -0.38407(13) 0.0633(13) Uani 1.000000 . . .
O5 O -0.0329(5) 0.7955(4) 0.24096(13) 0.0459(9) Uani 1.000000 . . .
C5 C 0.0640(13) 0.7782(19) -0.0257(2) 0.073(5) Uani 0.500000 D U 1
C4 C 0.1402(11) 0.7845(17) 0.0117(3) 0.071(4) Uani 0.500000 DG U 1
H4 H 0.2248(11) 0.7704(17) 0.0113(3) 0.06(6) Uiso 0.33(7) R . 1
C3 C 0.0899(12) 0.8119(16) 0.0496(3) 0.057(4) Uani 0.500000 DG U 1
H3a H 0.1409(12) 0.8161(16) 0.0746(3) 0.10(9) Uiso 0.33(7) R . 1
C2 C -0.0366(12) 0.8329(17) 0.0501(2) 0.068(6) Uani 0.500000 DG U 1
C7A C -0.1128(12) 0.8266(19) 0.0127(3) 0.082(5) Uani 0.500000 DG U 1
H7A H -0.1974(12) 0.8407(19) 0.0130(3) 0.08(8) Uiso 0.33(7) R . 1
C6A C -0.0625(13) 0.7992(19) -0.0252(2) 0.090(6) Uani 0.500000 DG U 1
H6A H -0.1135(13) 0.7950(19) -0.0502(2) 0.14(12) Uiso 0.33(7) R . 1
O6 O 0.0520(4) 0.7095(4) 0.18821(11) 0.0370(8) Uani 1.000000 . . .
O7 O -0.0131(5) 0.1858(4) 0.19058(11) 0.0449(9) Uani 1.000000 . . .
O8 O 0.0369(4) 0.1281(4) 0.25054(11) 0.0389(8) Uani 1.000000 . . .
C8 C 0.184(3) 0.831(2) -0.0835(8) 0.084(8) Uani 0.500000 D U 2
H8 H 0.200(3) 0.927(2) -0.0727(8) 0.06(7) Uiso 0.33(7) R . 2
O9 O -0.0701(5) 0.3768(5) 0.37849(12) 0.0493(10) Uani 1.000000 . . .
C9 C 0.245(4) 0.811(2) -0.1207(9) 0.067(7) Uani 0.500000 D U 2
H9 H 0.287(4) 0.887(2) -0.1373(9) 0.02(4) Uiso 0.33(7) R . 2
O10 O -0.0903(5) 0.5825(5) 0.37560(11) 0.0494(10) Uani 1.000000 . . .
C10 C 0.239(3) 0.671(3) -0.1317(6) 0.038(3) Uani 0.500000 D U 2
O11 O 0.3099(5) 0.5672(5) 0.17706(13) 0.0544(11) Uani 1.000000 . . .
C11 C 0.142(3) 0.554(3) -0.1121(7) 0.063(6) Uani 0.500000 D U 2
H11 H 0.128(3) 0.458(3) -0.1208(7) 0.04(5) Uiso 0.33(7) R . 2
O12 O 0.3078(7) 0.6361(6) 0.11569(17) 0.0777(16) Uani 1.000000 . . .
C12 C 0.064(2) 0.578(2) -0.0791(6) 0.060(5) Uani 0.500000 D U 2
H12 H -0.012(2) 0.499(2) -0.0689(6) 0.00(3) Uiso 0.33(7) R . 2
O13 O 0.5827(14) 0.4261(11) 0.0118(3) 0.192(6) Uani 1.000000 . . .
C13 C 0.2999(5) 0.6427(6) -0.17157(15) 0.0375(11) Uani 1.000000 D . .
O14 O 0.4972(14) 0.1902(11) 0.0109(2) 0.173(5) Uani 1.000000 . . .
H14 H 0.5334(14) 0.1856(11) -0.0165(2) 1.0(6) Uiso 1.000000 R . .
C14 C 0.3534(6) 0.7389(6) -0.20138(17) 0.0418(12) Uani 1.000000 . . .
H14a H 0.3476(6) 0.8283(6) -0.19869(17) 0.051(17) Uiso 1.000000 R . .
O15 O 0.3532(5) -0.0359(4) 0.13685(12) 0.0447(9) Uani 1.000000 . . .
C15 C 0.4157(6) 0.7014(6) -0.23532(16) 0.0392(11) Uani 1.000000 . . .
H15 H 0.4523(6) 0.7660(6) -0.25541(16) 0.026(12) Uiso 1.000000 R . .
O16 O 0.2549(4) 0.0536(4) 0.18551(11) 0.0374(8) Uani 1.000000 . . .
C16 C 0.3756(6) 0.4789(6) -0.20994(16) 0.0374(11) Uani 1.000000 . . .
H16 H 0.3842(6) 0.3910(6) -0.21284(16) 0.028(13) Uiso 1.000000 R . .
O17 O 0.0608(5) 0.3964(6) 0.47044(14) 0.0586(12) Uani 1.000000 . . .
C17 C 0.3143(6) 0.5132(6) -0.17571(16) 0.0397(11) Uani 1.000000 . . .
H17 H 0.2825(6) 0.4491(6) -0.15535(16) 0.08(2) Uiso 1.000000 R . .
O18 O 0.2005(4) 0.4007(5) 0.52490(12) 0.0465(9) Uani 1.000000 . . .
C18 C 0.4750(5) 0.5241(6) -0.27689(15) 0.0345(10) Uani 1.000000 . . .
O19 O 0.1360(5) 0.1805(6) 0.33163(13) 0.0560(11) Uani 1.000000 . . .
H19 H 0.1272(5) 0.1614(6) 0.30092(13) 0.12(4) Uiso 1.000000 R . .
C19 C 0.4044(6) 0.5155(7) -0.31482(17) 0.0426(12) Uani 1.000000 . . .
H19a H 0.3309(6) 0.5465(7) -0.31642(17) 0.045(16) Uiso 1.000000 R . .
O20 O 0.3456(5) 0.1641(6) 0.32227(13) 0.0606(12) Uani 1.000000 . . .
C20 C 0.4437(6) 0.4601(7) -0.35073(17) 0.0423(12) Uani 1.000000 . . .
H20 H 0.3952(6) 0.4513(7) -0.37664(17) 0.039(15) Uiso 1.000000 R . .
O21 O 0.6950(4) 0.2746(5) 0.44824(12) 0.0443(9) Uani 1.000000 . . .
C21 C 0.5557(6) 0.4180(6) -0.34768(15) 0.0368(11) Uani 1.000000 . . .
O22 O 0.6139(5) 0.2775(6) 0.51099(12) 0.0571(12) Uani 1.000000 . . .
C22 C 0.6289(6) 0.4318(6) -0.30888(16) 0.0386(11) Uani 1.000000 . . .
H22 H 0.7059(6) 0.4057(6) -0.30719(16) 0.037(14) Uiso 1.000000 R . .
O23 O 0.3552(4) 0.8473(6) 0.24827(13) 0.0546(11) Uani 1.000000 . . .
C23 C 0.5874(6) 0.4842(6) -0.27286(16) 0.0372(11) Uani 1.000000 . . .
H23 H 0.6341(6) 0.4921(6) -0.24676(16) 0.045(16) Uiso 1.000000 R . .
O24 O 0.5492(4) 0.9070(5) 0.21283(12) 0.0479(9) Uani 1.000000 . . .
C24 C 0.6019(6) 0.3580(7) -0.38569(17) 0.0432(12) Uani 1.000000 . . .
O25 O -0.2529(4) 0.8322(5) 0.17612(14) 0.0473(9) Uani 1.000000 . . .
H25a H -0.2722(4) 0.813(8) 0.14973(17) 0.21(7) Uiso 1.000000 GR . .
H25b H -0.2891(11) 0.891(3) 0.184(2) 0.08(3) Uiso 1.000000 GR . .
C25 C 0.0094(5) 0.7062(5) 0.22499(16) 0.0327(10) Uani 1.000000 . . .
O26 O 0.1413(4) 0.7053(5) 0.44910(12) 0.0434(9) Uani 1.000000 . . .
H26a H 0.2036(17) 0.696(2) 0.4655(11) 0.031(14) Uiso 1.000000 GR . .
H26b H 0.179(3) 0.715(3) 0.4258(4) 0.09(3) Uiso 1.000000 GR . .
C26 C 0.0004(5) 0.5830(5) 0.24912(14) 0.0287(9) Uani 1.000000 . . .
O27 O 0.4995(10) 0.1562(9) -0.0703(2) 0.130(3) Uani 1.000000 . . .
H27a H 0.5245(10) 0.0943(9) -0.0828(2) 0.7(3) Uiso 1.000000 R . .
H27b H 0.5257(10) 0.2596(9) -0.0782(2) 1.0(5) Uiso 1.000000 R . .
C27 C -0.0292(5) 0.5865(5) 0.29110(15) 0.0316(10) Uani 1.000000 . . .
H27 H -0.0396(5) 0.6667(5) 0.30430(15) 0.046(16) Uiso 1.000000 R . .
C28 C -0.0433(5) 0.4706(6) 0.31316(14) 0.0303(9) Uani 1.000000 . . .
C29 C -0.0299(5) 0.3490(5) 0.29313(14) 0.0295(9) Uani 1.000000 . . .
H29 H -0.0403(5) 0.2708(5) 0.30783(14) 0.020(11) Uiso 1.000000 R . .
C30 C -0.0010(5) 0.3447(5) 0.25144(14) 0.0260(9) Uani 1.000000 . . .
C31 C 0.0154(5) 0.4617(5) 0.22942(14) 0.0273(9) Uani 1.000000 . . .
H31 H 0.0364(5) 0.4593(5) 0.20157(14) 0.012(10) Uiso 1.000000 R . .
C32 C 0.0092(5) 0.2116(5) 0.22936(14) 0.0280(9) Uani 1.000000 . . .
C33 C -0.0710(6) 0.4758(7) 0.35886(15) 0.0387(12) Uani 1.000000 . . .
C34 C 0.3241(6) 0.5533(6) 0.1390(2) 0.0456(13) Uani 1.000000 . . .
C35 C 0.3537(6) 0.4266(6) 0.12086(17) 0.0397(11) Uani 1.000000 . . .
C36 C 0.4229(8) 0.4324(8) 0.0841(2) 0.0549(16) Uani 1.000000 . . .
H36 H 0.4516(8) 0.5155(8) 0.0699(2) 0.06(2) Uiso 1.000000 R . .
C37 C 0.4495(8) 0.3150(8) 0.0685(2) 0.0582(17) Uani 1.000000 . . .
C38 C 0.4107(7) 0.1945(7) 0.08990(17) 0.0465(13) Uani 1.000000 . . .
H38 H 0.4290(7) 0.1162(7) 0.07926(17) 0.038(15) Uiso 1.000000 R . .
C39 C 0.3444(5) 0.1870(5) 0.12725(15) 0.0329(10) Uani 1.000000 . . .
C40 C 0.3153(5) 0.3039(6) 0.14265(16) 0.0347(10) Uani 1.000000 . . .
H40 H 0.2702(5) 0.2999(6) 0.16750(16) 0.049(17) Uiso 1.000000 R . .
C41 C 0.3126(5) 0.0584(6) 0.15140(15) 0.0336(10) Uani 1.000000 . . .
C42 C 0.5193(13) 0.3167(12) 0.0282(3) 0.100(4) Uani 1.000000 . . .
C43 C 0.1644(6) 0.3784(6) 0.48635(17) 0.0379(11) Uani 1.000000 . . .
C44 C 0.2513(5) 0.3234(6) 0.45857(15) 0.0327(10) Uani 1.000000 . . .
C45 C 0.2122(5) 0.2816(6) 0.41601(15) 0.0335(10) Uani 1.000000 . . .
H45 H 0.1298(5) 0.2857(6) 0.40380(15) 0.039(15) Uiso 1.000000 R . .
C46 C 0.2974(6) 0.2332(6) 0.39146(16) 0.0356(10) Uani 1.000000 . . .
C47 C 0.4240(6) 0.2326(6) 0.40997(16) 0.0376(11) Uani 1.000000 . . .
H47 H 0.4836(6) 0.2053(6) 0.39349(16) 0.037(14) Uiso 1.000000 R . .
C48 C 0.4616(5) 0.2724(6) 0.45269(15) 0.0339(10) Uani 1.000000 . . .
C49 C 0.3723(5) 0.3153(6) 0.47678(15) 0.0338(10) Uani 1.000000 . . .
H49 H 0.3947(5) 0.3389(6) 0.50558(15) 0.051(17) Uiso 1.000000 R . .
C50 C 0.5993(5) 0.2742(6) 0.47220(16) 0.0382(11) Uani 1.000000 . . .
C51 C 0.2639(6) 0.1883(6) 0.34510(17) 0.0414(12) Uani 1.000000 . . .
C52 C 0.4904(6) 0.8911(6) 0.24684(16) 0.0371(11) Uani 1.000000 . . .
C53 C 0.5839(6) 0.9241(6) 0.28720(16) 0.0353(10) Uani 1.000000 . . .
C54 C 0.5334(6) 0.9556(7) 0.32420(18) 0.0467(14) Uani 1.000000 . . .
H54 H 0.4466(6) 0.9658(7) 0.32382(18) 0.045(16) Uiso 1.000000 R . .
C55 C 0.6117(7) 0.9720(7) 0.36184(18) 0.0467(13) Uani 1.000000 . . .
H55 H 0.5774(7) 0.9929(7) 0.38682(18) 0.07(2) Uiso 1.000000 R . .
C56 C 0.7409(6) 0.9574(6) 0.36231(16) 0.0371(11) Uani 1.000000 . . .
C57 C 0.7945(6) 0.9292(6) 0.32531(17) 0.0410(12) Uani 1.000000 . . .
H57 H 0.8826(6) 0.9215(6) 0.32571(17) 0.047(16) Uiso 1.000000 R . .
C58 C 0.7158(6) 0.9129(6) 0.28786(17) 0.0385(11) Uani 1.000000 . . .
H58 H 0.7512(6) 0.8942(6) 0.26285(17) 0.06(2) Uiso 1.000000 R . .
C59 C 0.8127(7) 1.0578(8) 0.43467(19) 0.0536(16) Uani 1.000000 . . .
H59 H 0.7639(7) 1.1151(8) 0.43095(19) 0.13(4) Uiso 1.000000 R . .
C60 C 0.8773(7) 1.0656(8) 0.47362(19) 0.0524(15) Uani 1.000000 . . .
H60 H 0.8643(7) 1.1214(8) 0.49632(19) 0.10(3) Uiso 1.000000 R . .
C61 C 0.9611(6) 0.9920(6) 0.47949(16) 0.0396(11) Uani 1.000000 . . .
C62 C 0.9685(7) 0.9034(7) 0.44425(18) 0.0458(13) Uani 1.000000 . . .
H62 H 1.0253(7) 0.8532(7) 0.44641(18) 0.053(18) Uiso 1.000000 R . .
C63 C 0.8938(7) 0.8900(7) 0.40700(17) 0.0467(13) Uani 1.000000 . . .
H63 H 0.8946(7) 0.8252(7) 0.38461(17) 0.07(2) Uiso 1.000000 R . .
N1A N 0.119(2) 0.7584(18) -0.0652(5) 0.056(3) Uani 0.500000 D U 1
C5A C 0.0544(10) 0.7540(15) -0.0244(3) 0.070(7) Uani 0.500000 D U 2
C4A C 0.1538(8) 0.8606(17) 0.0068(4) 0.127(10) Uani 0.500000 DG U 2
H4A H 0.2535(8) 0.9144(17) 0.0022(4) 0.10(5) Uiso 0.67(7) R . 2
C3A C 0.1042(10) 0.8869(17) 0.0449(3) 0.109(9) Uani 0.500000 DG U 2
H3Aa H 0.1708(10) 0.9583(17) 0.0658(3) 0.33(16) Uiso 0.67(7) R . 2
C2A C -0.0447(10) 0.8066(15) 0.0519(3) 0.056(5) Uani 0.500000 DG U 2
C7B C -0.1442(7) 0.7000(14) 0.0206(3) 0.072(5) Uani 0.500000 DG U 2
H7B H -0.2439(7) 0.6463(14) 0.0252(3) 0.15(7) Uiso 0.67(7) R . 2
C6B C -0.0946(9) 0.6737(14) -0.0175(3) 0.086(6) Uani 0.500000 DG U 2
H6B H -0.1611(9) 0.6024(14) -0.0384(3) 0.04(3) Uiso 0.67(7) R . 2
C8A C 0.214(3) 0.864(2) -0.0851(6) 0.059(4) Uani 0.500000 D U 1
H8A H 0.239(3) 0.963(2) -0.0760(6) 0.09(5) Uiso 0.67(7) R . 1
C9A C 0.277(3) 0.831(2) -0.1196(8) 0.057(5) Uani 0.500000 D U 1
H9A H 0.356(3) 0.906(2) -0.1306(8) 0.05(3) Uiso 0.67(7) R . 1
C10A C 0.220(3) 0.682(3) -0.1377(6) 0.038(3) Uani 0.500000 D U 1
C11A C 0.116(3) 0.574(3) -0.1181(6) 0.057(5) Uani 0.500000 D U 1
H11A H 0.071(3) 0.475(3) -0.1304(6) 0.09(4) Uiso 0.67(7) R . 1
C12A C 0.078(4) 0.614(3) -0.0790(9) 0.104(11) Uani 0.500000 D U 1
H12A H 0.024(4) 0.540(3) -0.0625(9) 1.0(8) Uiso 0.67(7) R . 1
O1A O -0.2128(12) 0.8572(16) 0.0921(3) 0.068(3) Uani 0.500000 D U 2
C1A C -0.0943(7) 0.8429(8) 0.09297(19) 0.0558(16) Uani 1.000000 . U .
O2A O -0.0020(19) 0.9230(17) 0.1202(5) 0.043(3) Uani 0.500000 D U 2

loop_
_atom_site_aniso_label
_atom_site_aniso_U_11
_atom_site_aniso_U_22
_atom_site_aniso_U_33
_atom_site_aniso_U_12
_atom_site_aniso_U_13
_atom_site_aniso_U_23
Cd1 0.03542(18) 0.03035(17) 0.02743(17) 0.01827(14) 0.00734(13) 0.00127(13)
O1 0.045(6) 0.123(11) 0.063(8) -0.002(7) 0.015(5) -0.043(8)
N1 0.041(4) 0.063(7) 0.044(3) 0.011(4) 0.007(2) -0.019(3)
Cd2 0.03402(19) 0.0423(2) 0.03143(19) 0.02010(16) 0.00470(14) 0.00843(15)
O2 0.061(7) 0.083(12) 0.025(5) 0.053(9) 0.001(4) -0.004(6)
N2 0.035(2) 0.038(2) 0.027(2) 0.0159(18) 0.0066(16) 0.0025(17)
Cd3 0.0407(2) 0.0616(3) 0.02682(18) 0.03652(19) 0.00685(14) 0.00263(16)
O3 0.061(3) 0.094(3) 0.032(2) 0.049(3) 0.0070(18) -0.003(2)
N3 0.038(2) 0.047(3) 0.033(2) 0.022(2) -0.0038(17) -0.0052(19)
O4 0.063(3) 0.111(4) 0.037(2) 0.060(3) 0.014(2) 0.002(2)
O5 0.062(2) 0.038(2) 0.050(2) 0.0326(19) 0.0081(19) 0.0078(17)
C5 0.062(8) 0.122(11) 0.041(7) 0.053(5) -0.000(4) -0.020(5)
C4 0.057(6) 0.118(10) 0.043(6) 0.051(5) 0.001(4) -0.019(5)
C3 0.051(6) 0.083(10) 0.039(6) 0.036(5) -0.000(3) -0.015(4)
C2 0.062(8) 0.109(13) 0.041(6) 0.051(6) 0.003(4) -0.015(5)
C7A 0.072(7) 0.148(13) 0.045(6) 0.072(6) 0.004(4) -0.010(5)
C6A 0.079(7) 0.175(15) 0.039(6) 0.083(6) 0.000(4) -0.014(5)
O6 0.0341(18) 0.042(2) 0.0357(19) 0.0164(15) 0.0053(14) 0.0135(15)
O7 0.072(3) 0.045(2) 0.0279(19) 0.037(2) 0.0038(17) -0.0011(16)
O8 0.056(2) 0.0355(18) 0.0326(18) 0.0285(17) 0.0004(16) 0.0024(15)
C8 0.099(17) 0.053(7) 0.087(9) 0.024(5) 0.055(7) -0.009(4)
O9 0.070(3) 0.064(3) 0.0287(19) 0.042(2) 0.0136(18) 0.0122(18)
C9 0.075(15) 0.067(6) 0.068(10) 0.040(5) 0.035(7) 0.004(4)
O10 0.069(3) 0.073(3) 0.0300(19) 0.055(2) 0.0069(18) -0.0030(18)
C10 0.032(6) 0.063(4) 0.022(5) 0.026(3) -0.008(4) -0.007(3)
O11 0.077(3) 0.052(2) 0.048(2) 0.039(2) 0.017(2) 0.0113(19)
C11 0.075(11) 0.063(6) 0.052(9) 0.032(4) 0.025(6) -0.001(4)
O12 0.123(5) 0.080(4) 0.070(3) 0.075(4) 0.034(3) 0.036(3)
C12 0.052(8) 0.058(7) 0.048(8) 0.011(4) 0.011(4) -0.018(4)
O13 0.314(14) 0.167(9) 0.160(8) 0.138(9) 0.188(10) 0.105(7)
C13 0.030(2) 0.048(3) 0.029(2) 0.016(2) 0.0008(19) -0.008(2)
O14 0.350(15) 0.176(8) 0.095(5) 0.188(10) 0.147(8) 0.077(6)
C14 0.043(3) 0.040(3) 0.042(3) 0.021(2) 0.004(2) -0.009(2)
O15 0.057(2) 0.047(2) 0.043(2) 0.0334(19) 0.0130(18) 0.0144(17)
C15 0.043(3) 0.040(3) 0.034(3) 0.017(2) 0.009(2) 0.004(2)
O16 0.0381(19) 0.0407(19) 0.0304(18) 0.0145(16) 0.0052(14) 0.0087(15)
C16 0.039(3) 0.037(3) 0.034(3) 0.015(2) 0.006(2) 0.003(2)
O17 0.050(2) 0.090(3) 0.063(3) 0.054(3) 0.012(2) 0.019(2)
C17 0.038(3) 0.044(3) 0.029(3) 0.012(2) 0.005(2) 0.004(2)
O18 0.051(2) 0.069(3) 0.034(2) 0.041(2) 0.0107(17) 0.0017(18)
C18 0.036(2) 0.039(3) 0.029(2) 0.017(2) 0.0098(19) 0.004(2)
O19 0.055(2) 0.089(3) 0.034(2) 0.045(2) -0.0080(18) -0.005(2)
C19 0.043(3) 0.058(3) 0.037(3) 0.032(3) 0.008(2) 0.005(2)
O20 0.070(3) 0.091(3) 0.034(2) 0.053(3) -0.004(2) -0.011(2)
C20 0.040(3) 0.061(3) 0.029(3) 0.026(3) 0.004(2) 0.006(2)
O21 0.040(2) 0.067(3) 0.039(2) 0.0370(19) 0.0067(16) 0.0021(18)
C21 0.036(3) 0.046(3) 0.029(2) 0.019(2) 0.010(2) 0.006(2)
O22 0.052(2) 0.109(4) 0.030(2) 0.056(3) -0.0012(17) -0.002(2)
C22 0.037(3) 0.051(3) 0.034(3) 0.026(2) 0.009(2) 0.005(2)
O23 0.042(2) 0.087(3) 0.038(2) 0.034(2) -0.0022(17) -0.000(2)
C23 0.039(3) 0.046(3) 0.028(2) 0.020(2) 0.005(2) 0.005(2)
O24 0.045(2) 0.068(3) 0.036(2) 0.030(2) 0.0042(16) 0.0097(19)
C24 0.041(3) 0.059(3) 0.033(3) 0.026(3) 0.012(2) 0.007(2)
O25 0.045(2) 0.051(2) 0.047(2) 0.0225(19) 0.0067(17) 0.0048(18)
C25 0.029(2) 0.027(2) 0.039(3) 0.0106(18) -0.0039(19) 0.0045(19)
O26 0.044(2) 0.068(3) 0.0315(19) 0.038(2) 0.0032(16) 0.0024(17)
C26 0.027(2) 0.030(2) 0.031(2) 0.0149(18) 0.0038(17) 0.0017(18)
O27 0.178(8) 0.097(5) 0.071(4) 0.025(5) 0.042(5) -0.002(4)
C27 0.036(2) 0.036(2) 0.028(2) 0.022(2) 0.0014(18) -0.0019(19)
C28 0.031(2) 0.041(3) 0.023(2) 0.021(2) 0.0049(17) 0.0022(19)
C29 0.033(2) 0.035(2) 0.026(2) 0.019(2) 0.0041(18) 0.0068(19)
C30 0.025(2) 0.029(2) 0.025(2) 0.0135(17) 0.0014(16) 0.0030(17)
C31 0.029(2) 0.031(2) 0.023(2) 0.0155(18) 0.0042(17) 0.0016(17)
C32 0.028(2) 0.028(2) 0.029(2) 0.0125(18) 0.0069(17) 0.0044(18)
C33 0.038(3) 0.065(3) 0.022(2) 0.031(3) 0.0038(19) 0.002(2)
C34 0.048(3) 0.038(3) 0.055(4) 0.022(2) 0.010(3) 0.013(3)
C35 0.045(3) 0.044(3) 0.035(3) 0.024(2) 0.007(2) 0.012(2)
C36 0.069(4) 0.066(4) 0.049(4) 0.042(3) 0.022(3) 0.030(3)
C37 0.080(5) 0.080(5) 0.045(3) 0.056(4) 0.032(3) 0.030(3)
C38 0.062(4) 0.059(4) 0.038(3) 0.043(3) 0.019(3) 0.014(3)
C39 0.034(2) 0.036(3) 0.031(2) 0.017(2) 0.0055(19) 0.009(2)
C40 0.032(2) 0.041(3) 0.033(3) 0.017(2) 0.0062(19) 0.008(2)
C41 0.030(2) 0.038(3) 0.033(3) 0.016(2) 0.0013(19) 0.006(2)
C42 0.168(10) 0.128(8) 0.080(6) 0.119(8) 0.083(6) 0.071(6)
C43 0.035(3) 0.046(3) 0.043(3) 0.027(2) 0.013(2) 0.006(2)
C44 0.028(2) 0.040(3) 0.035(3) 0.020(2) 0.0057(19) 0.002(2)
C45 0.035(2) 0.041(3) 0.033(2) 0.026(2) -0.0004(19) -0.002(2)
C46 0.037(3) 0.043(3) 0.031(3) 0.023(2) 0.002(2) 0.002(2)
C47 0.039(3) 0.050(3) 0.031(3) 0.027(2) 0.004(2) -0.003(2)
C48 0.034(2) 0.042(3) 0.032(2) 0.023(2) 0.0022(19) -0.001(2)
C49 0.033(2) 0.047(3) 0.026(2) 0.023(2) 0.0063(18) 0.003(2)
C50 0.032(2) 0.056(3) 0.034(3) 0.028(2) 0.003(2) -0.004(2)
C51 0.043(3) 0.049(3) 0.035(3) 0.026(3) -0.001(2) -0.001(2)
C52 0.042(3) 0.040(3) 0.035(3) 0.025(2) -0.002(2) 0.003(2)
C53 0.036(3) 0.037(3) 0.033(3) 0.017(2) -0.001(2) 0.002(2)
C54 0.045(3) 0.064(4) 0.042(3) 0.038(3) -0.006(2) -0.007(3)
C55 0.053(3) 0.062(4) 0.037(3) 0.040(3) -0.002(2) -0.007(3)
C56 0.037(3) 0.037(3) 0.035(3) 0.017(2) -0.006(2) -0.001(2)
C57 0.027(2) 0.053(3) 0.043(3) 0.020(2) 0.001(2) 0.001(2)
C58 0.034(3) 0.044(3) 0.037(3) 0.018(2) 0.004(2) 0.002(2)
C59 0.053(3) 0.070(4) 0.049(3) 0.043(3) -0.012(3) -0.017(3)
C60 0.053(3) 0.073(4) 0.040(3) 0.042(3) -0.009(3) -0.015(3)
C61 0.035(3) 0.049(3) 0.034(3) 0.020(2) -0.000(2) -0.001(2)
C62 0.050(3) 0.057(3) 0.042(3) 0.036(3) -0.001(2) 0.000(3)
C63 0.057(3) 0.060(4) 0.034(3) 0.039(3) -0.000(2) -0.004(3)
N1A 0.041(4) 0.063(7) 0.044(3) 0.011(4) 0.007(2) -0.019(3)
C5A 0.039(6) 0.096(12) 0.043(8) 0.011(5) 0.006(4) -0.032(5)
C4A 0.037(6) 0.182(19) 0.069(8) -0.012(5) 0.015(4) -0.078(7)
C3A 0.046(6) 0.145(17) 0.064(8) -0.004(5) 0.015(3) -0.062(7)
C2A 0.037(6) 0.077(9) 0.038(5) 0.016(3) 0.002(3) -0.022(3)
C7B 0.036(5) 0.102(10) 0.041(5) 0.008(4) 0.004(3) -0.031(4)
C6B 0.036(5) 0.128(13) 0.044(6) 0.004(5) 0.004(3) -0.042(5)
C8A 0.042(7) 0.063(8) 0.058(7) 0.017(4) 0.015(4) -0.016(3)
C9A 0.047(9) 0.063(6) 0.052(8) 0.021(3) 0.014(5) -0.012(3)
C10A 0.032(6) 0.063(4) 0.022(5) 0.027(3) -0.008(4) -0.007(3)
C11A 0.051(8) 0.068(7) 0.043(7) 0.022(4) 0.008(4) -0.010(3)
C12A 0.14(2) 0.063(8) 0.075(10) 0.016(5) 0.063(8) -0.012(4)
O1A 0.051(4) 0.117(8) 0.040(5) 0.046(4) 0.002(3) -0.012(5)
C1A 0.044(3) 0.079(4) 0.037(3) 0.026(3) 0.0034(19) -0.015(2)
O2A 0.043(5) 0.051(7) 0.032(5) 0.022(4) 0.003(2) -0.007(4)

loop_
_atom_type_symbol
_atom_type_scat_dispersion_real
_atom_type_scat_dispersion_imag
_atom_type_scat_Cromer_Mann_a1
_atom_type_scat_Cromer_Mann_a2
_atom_type_scat_Cromer_Mann_a3
_atom_type_scat_Cromer_Mann_a4
_atom_type_scat_Cromer_Mann_b1
_atom_type_scat_Cromer_Mann_b2
_atom_type_scat_Cromer_Mann_b3
_atom_type_scat_Cromer_Mann_b4
_atom_type_scat_Cromer_Mann_c
_atom_type_scat_source
_atom_type_scat_dispersion_source
C 0.00347 0.00161 2.31000 1.02000 1.58860 0.86500 20.84390 10.20750 0.56870 51.65120 0.21560 'International Tables Volume C Table 6.1.1.4 (pp. 500-502)' 'Henke, Gullikson and Davis, At. Data and Nucl. Data Tables, 1993, 54, 2'
Cd -0.80532 1.22853 19.22140 17.64440 4.46100 1.60290 0.59460 6.90890 24.70080 87.48250 5.06940 'International Tables Volume C Table 6.1.1.4 (pp. 500-502)' 'Henke, Gullikson and Davis, At. Data and Nucl. Data Tables, 1993, 54, 2'
H 0.00000 0.00000 0.49300 0.32291 0.14019 0.04081 10.51090 26.12570 3.14236 57.79970 0.00304 'International Tables Volume C Table 6.1.1.4 (pp. 500-502)' 'Henke, Gullikson and Davis, At. Data and Nucl. Data Tables, 1993, 54, 2'
N 0.00653 0.00323 12.21260 3.13220 2.01250 1.16630 0.00570 9.89330 28.99750 0.58260 -11.52900 'International Tables Volume C Table 6.1.1.4 (pp. 500-502)' 'Henke, Gullikson and Davis, At. Data and Nucl. Data Tables, 1993, 54, 2'
O 0.01158 0.00611 3.04850 2.28680 1.54630 0.86700 13.27710 5.70110 0.32390 32.90890 0.25080 'International Tables Volume C Table 6.1.1.4 (pp. 500-502)' 'Henke, Gullikson and Davis, At. Data and Nucl. Data Tables, 1993, 54, 2'

loop_
_geom_angle_atom_site_label_1
_geom_angle_atom_site_label_2
_geom_angle_atom_site_label_3
_geom_angle
_geom_angle_site_symmetry_1
_geom_angle_site_symmetry_3
_geom_angle_publ_flag
O5 Cd1 O2 119.9(4) . . y
O8 Cd1 O2 156.4(4) 1_565 . y
O8 Cd1 O5 83.72(13) 1_565 . y
O16 Cd1 O2 81.2(5) 1_565 . y
O16 Cd1 O5 103.05(13) 1_565 . y
O16 Cd1 O8 92.81(13) 1_565 1_565 y
O25 Cd1 O2 80.6(5) . . y
O25 Cd1 O5 86.76(15) . . y
O25 Cd1 O8 103.63(14) . 1_565 y
O25 Cd1 O16 161.77(14) . 1_565 y
O2A Cd1 O2 12.6(5) . . y
O2A Cd1 O5 132.3(4) . . y
O2A Cd1 O8 144.0(4) . 1_565 y
O2A Cd1 O16 81.1(4) . 1_565 y
O2A Cd1 O25 81.0(4) . . y
C12 N1 C8 122.6(15) . . ?
C5A N1 C8 114.1(14) . . ?
C5A N1 C12 123.2(14) . . ?
O11 Cd2 O6 100.70(15) . . y
O12 Cd2 O6 107.69(17) . . y
O12 Cd2 O11 53.60(15) . . y
O15 Cd2 O6 106.76(13) 1_565 . y
O15 Cd2 O11 135.34(14) 1_565 . y
O15 Cd2 O12 84.40(15) 1_565 . y
O23 Cd2 O6 90.72(13) . . y
O23 Cd2 O11 92.54(16) . . y
O23 Cd2 O12 143.28(16) . . y
O23 Cd2 O15 121.10(17) . 1_565 y
O24 Cd2 O6 144.98(13) . . y
O24 Cd2 O11 85.17(16) . . y
O24 Cd2 O12 103.49(17) . . y
O24 Cd2 O15 91.60(14) . 1_565 y
O24 Cd2 O23 54.37(13) . . y
C1A O2 Cd1 134.2(11) . . ?
C16 N2 C15 121.1(4) . . ?
C18 N2 C15 120.6(4) . . ?
C18 N2 C16 118.2(4) . . ?
O10 Cd3 O9 55.12(13) . . y
O17 Cd3 O9 88.39(16) . . y
O17 Cd3 O10 133.23(14) . . y
O18 Cd3 O9 142.80(14) 2_566 . y
O18 Cd3 O10 94.98(13) 2_566 . y
O18 Cd3 O17 128.04(15) 2_566 . y
O21 Cd3 O9 88.61(14) 1_455 . y
O21 Cd3 O10 111.13(14) 1_455 . y
O21 Cd3 O17 94.07(15) 1_455 . y
O21 Cd3 O18 82.23(14) 1_455 2_566 y
O26 Cd3 O9 100.66(14) . . y
O26 Cd3 O10 77.95(14) . . y
O26 Cd3 O17 82.14(16) . . y
O26 Cd3 O18 92.65(14) . 2_566 y
O26 Cd3 O21 169.84(13) . 1_455 y
C24 O3 H3 120.3 . . ?
C59 N3 C56 118.9(4) . . ?
C63 N3 C56 121.5(4) . . ?
C63 N3 C59 119.5(5) . . ?
C25 O5 Cd1 103.9(3) . . ?
C6A C5 C4 120.0 . . ?
N1A C5 C4 120.8 . . ?
N1A C5 C6A 119.2 . . ?
H4 C4 C5 120.0(3) . . ?
C3 C4 C5 120.0 . . ?
C3 C4 H4 120.0(3) . . ?
H3a C3 C4 120.0(3) . . ?
C2 C3 C4 120.0 . . ?
C2 C3 H3a 120.0(3) . . ?
C7A C2 C3 120.0 . . ?
C1A C2 C3 116.1(7) . . ?
C1A C2 C7A 123.5(7) . . ?
H7A C7A C2 120.0(3) . . ?
C6A C7A C2 120.0 . . ?
C6A C7A H7A 120.0(3) . . ?
C7A C6A C5 120.0 . . ?
H6A C6A C5 120.0(3) . . ?
H6A C6A C7A 120.0(3) . . ?
C25 O6 Cd2 120.7(3) . . ?
C32 O8 Cd1 93.5(3) . 1_545 ?
H8 C8 N1 119.8(10) . . ?
C9 C8 N1 120.4(18) . . ?
C9 C8 H8 119.8(12) . . ?
C33 O9 Cd3 95.1(3) . . ?
H9 C9 C8 121.4(14) . . ?
C10 C9 C8 117(2) . . ?
C10 C9 H9 121.4(12) . . ?
C33 O10 Cd3 86.5(3) . . ?
C11 C10 C9 117.5(17) . . ?
C13 C10 C9 119.4(16) . . ?
C13 C10 C11 120.6(16) . . ?
C34 O11 Cd2 95.5(3) . . ?
H11 C11 C10 119.6(10) . . ?
C12 C11 C10 120.9(18) . . ?
C12 C11 H11 119.6(12) . . ?
C34 O12 Cd2 88.8(4) . . ?
C11 C12 N1 117.9(18) . . ?
H12 C12 N1 121.0(10) . . ?
H12 C12 C11 121.0(13) . . ?
C14 C13 C10 126.1(9) . . ?
C17 C13 C10 114.7(9) . . ?
C17 C13 C14 118.9(4) . . ?
C10A C13 C10 12.5(17) . . ?
C10A C13 C14 117.2(9) . . ?
C10A C13 C17 123.8(9) . . ?
C42 O14 H14 117.5 . . ?
H14a C14 C13 120.2(3) . . ?
C15 C14 C13 119.6(5) . . ?
C15 C14 H14a 120.2(3) . . ?
C41 O15 Cd2 109.1(3) . 1_545 ?
C14 C15 N2 120.1(5) . . ?
H15 C15 N2 120.0(3) . . ?
H15 C15 C14 120.0(3) . . ?
C41 O16 Cd1 124.8(3) . 1_545 ?
H16 C16 N2 119.8(3) . . ?
C17 C16 N2 120.3(5) . . ?
C17 C16 H16 119.8(3) . . ?
C43 O17 Cd3 166.1(4) . . ?
C16 C17 C13 119.9(5) . . ?
H17 C17 C13 120.0(3) . . ?
H17 C17 C16 120.0(3) . . ?
C43 O18 Cd3 110.0(3) . 2_566 ?
C19 C18 N2 118.0(4) . . ?
C23 C18 N2 119.1(4) . . ?
C23 C18 C19 122.8(5) . . ?
C51 O19 H19 107.3 . . ?
H19a C19 C18 120.4(3) . . ?
C20 C19 C18 119.2(5) . . ?
C20 C19 H19a 120.4(3) . . ?
H20 C20 C19 120.3(3) . . ?
C21 C20 C19 119.3(5) . . ?
C21 C20 H20 120.3(3) . . ?
C50 O21 Cd3 123.3(4) . 1_655 ?
C22 C21 C20 120.4(5) . . ?
C24 C21 C20 121.1(5) . . ?
C24 C21 C22 118.5(5) . . ?
H22 C22 C21 119.9(3) . . ?
C23 C22 C21 120.2(5) . . ?
C23 C22 H22 119.9(3) . . ?
C52 O23 Cd2 96.7(3) . . ?
C22 C23 C18 118.0(5) . . ?
H23 C23 C18 121.0(3) . . ?
H23 C23 C22 121.0(3) . . ?
C52 O24 Cd2 86.7(3) . . ?
O4 C24 O3 125.2(5) . . ?
C21 C24 O3 112.8(5) . . ?
C21 C24 O4 122.0(5) . . ?
H25a O25 Cd1 109.5 . . ?
H25b O25 Cd1 109.3 . . ?
H25b O25 H25a 104.9 . . ?
O6 C25 O5 122.8(4) . . ?
C26 C25 O5 118.4(4) . . ?
C26 C25 O6 118.7(4) . . ?
H26a O26 Cd3 109.3 . . ?
H26b O26 Cd3 109.4 . . ?
H26b O26 H26a 104.5 . . ?
C27 C26 C25 119.7(4) . . ?
C31 C26 C25 120.6(4) . . ?
C31 C26 C27 119.6(4) . . ?
H27b O27 H27a 125.4 . . ?
H27 C27 C26 119.9(3) . . ?
C28 C27 C26 120.1(4) . . ?
C28 C27 H27 119.9(3) . . ?
C29 C28 C27 119.9(4) . . ?
C33 C28 C27 120.4(4) . . ?
C33 C28 C29 119.7(4) . . ?
H29 C29 C28 119.9(3) . . ?
C30 C29 C28 120.2(4) . . ?
C30 C29 H29 119.9(3) . . ?
C31 C30 C29 120.1(4) . . ?
C32 C30 C29 120.4(4) . . ?
C32 C30 C31 119.6(4) . . ?
C30 C31 C26 120.1(4) . . ?
H31 C31 C26 120.0(3) . . ?
H31 C31 C30 120.0(3) . . ?
O8 C32 O7 121.6(4) . . ?
C30 C32 O7 119.0(4) . . ?
C30 C32 O8 119.4(4) . . ?
O10 C33 O9 122.9(5) . . ?
C28 C33 O9 118.6(5) . . ?
C28 C33 O10 118.4(5) . . ?
O12 C34 O11 121.4(6) . . ?
C35 C34 O11 118.4(5) . . ?
C35 C34 O12 120.1(6) . . ?
C36 C35 C34 121.6(5) . . ?
C40 C35 C34 118.8(5) . . ?
C40 C35 C36 119.5(5) . . ?
H36 C36 C35 119.9(3) . . ?
C37 C36 C35 120.2(5) . . ?
C37 C36 H36 119.9(3) . . ?
C38 C37 C36 119.9(5) . . ?
C42 C37 C36 121.1(6) . . ?
C42 C37 C38 118.9(6) . . ?
H38 C38 C37 119.5(3) . . ?
C39 C38 C37 121.1(5) . . ?
C39 C38 H38 119.5(3) . . ?
C40 C39 C38 119.1(5) . . ?
C41 C39 C38 119.8(5) . . ?
C41 C39 C40 121.0(4) . . ?
C39 C40 C35 120.1(5) . . ?
H40 C40 C35 120.0(3) . . ?
H40 C40 C39 120.0(3) . . ?
O16 C41 O15 123.6(5) . . ?
C39 C41 O15 116.8(4) . . ?
C39 C41 O16 119.5(4) . . ?
O14 C42 O13 121.3(8) . . ?
C37 C42 O13 123.5(9) . . ?
C37 C42 O14 115.0(8) . . ?
O18 C43 O17 123.7(5) . . ?
C44 C43 O17 119.6(5) . . ?
C44 C43 O18 116.7(4) . . ?
C45 C44 C43 121.8(4) . . ?
C49 C44 C43 118.1(4) . . ?
C49 C44 C45 120.1(4) . . ?
H45 C45 C44 120.2(3) . . ?
C46 C45 C44 119.7(4) . . ?
C46 C45 H45 120.2(3) . . ?
C47 C46 C45 119.5(5) . . ?
C51 C46 C45 122.9(4) . . ?
C51 C46 C47 117.5(4) . . ?
H47 C47 C46 119.7(3) . . ?
C48 C47 C46 120.6(4) . . ?
C48 C47 H47 119.7(3) . . ?
C49 C48 C47 118.9(4) . . ?
C50 C48 C47 120.2(4) . . ?
C50 C48 C49 120.9(4) . . ?
C48 C49 C44 121.1(5) . . ?
H49 C49 C44 119.5(3) . . ?
H49 C49 C48 119.5(3) . . ?
O22 C50 O21 123.7(5) . . ?
C48 C50 O21 117.4(5) . . ?
C48 C50 O22 118.9(4) . . ?
O20 C51 O19 123.4(5) . . ?
C46 C51 O19 112.2(4) . . ?
C46 C51 O20 124.4(5) . . ?
O24 C52 O23 121.7(5) . . ?
C53 C52 O23 118.2(5) . . ?
C53 C52 O24 120.2(5) . . ?
C54 C53 C52 119.6(4) . . ?
C58 C53 C52 120.5(5) . . ?
C58 C53 C54 119.8(5) . . ?
H54 C54 C53 120.0(3) . . ?
C55 C54 C53 120.1(5) . . ?
C55 C54 H54 120.0(3) . . ?
H55 C55 C54 120.1(3) . . ?
C56 C55 C54 119.8(5) . . ?
C56 C55 H55 120.1(3) . . ?
C55 C56 N3 119.3(5) . . ?
C57 C56 N3 120.1(4) . . ?
C57 C56 C55 120.6(5) . . ?
H57 C57 C56 120.4(3) . . ?
C58 C57 C56 119.3(5) . . ?
C58 C57 H57 120.4(3) . . ?
C57 C58 C53 120.5(5) . . ?
H58 C58 C53 119.8(3) . . ?
H58 C58 C57 119.8(3) . . ?
H59 C59 N3 119.5(3) . . ?
C60 C59 N3 121.1(5) . . ?
C60 C59 H59 119.5(3) . . ?
H60 C60 C59 119.5(3) . . ?
C61 C60 C59 120.9(5) . . ?
C61 C60 H60 119.5(3) . . ?
C61 C61 C60 121.2(6) 2_776 . ?
C62 C61 C60 116.1(5) . . ?
H62 C62 C61 119.5(3) . . ?
C63 C62 C61 121.1(5) . . ?
C63 C62 H62 119.5(3) . . ?
C62 C63 N3 121.0(5) . . ?
H63 C63 N3 119.5(3) . . ?
H63 C63 C62 119.5(3) . . ?
C8A N1A C5 126.6(14) . . ?
C12A N1A C5 113.0(15) . . ?
C12A N1A C8A 120.0(15) . . ?
C4A C5A N1 121.9 . . ?
C6B C5A N1 117.9 . . ?
C6B C5A C4A 120.0 . . ?
H4A C4A C5A 120.0(3) . . ?
C3A C4A C5A 120.0 . . ?
C3A C4A H4A 120.0(3) . . ?
H3Aa C3A C4A 120.0(3) . . ?
C2A C3A C4A 120.0 . . ?
C2A C3A H3Aa 120.0(3) . . ?
C7B C2A C3A 120.0 . . ?
C1A C2A C3A 118.1(6) . . ?
C1A C2A C7B 121.9(6) . . ?
H7B C7B C2A 120.0(3) . . ?
C6B C7B C2A 120.000000000(16) . . ?
C6B C7B H7B 120.0(3) . . ?
C7B C6B C5A 120.0 . . ?
H6B C6B C5A 120.0(3) . . ?
H6B C6B C7B 120.0(3) . . ?
H8A C8A N1A 119.4(10) . . ?
C9A C8A N1A 121.3(18) . . ?
C9A C8A H8A 119.4(12) . . ?
H9A C9A C8A 120.6(11) . . ?
C10A C9A C8A 118.8(19) . . ?
C10A C9A H9A 120.6(12) . . ?
C9A C10A C13 119(2) . . ?
C11A C10A C13 120.5(16) . . ?
C11A C10A C9A 118.9(17) . . ?
H11A C11A C10A 120.6(11) . . ?
C12A C11A C10A 118.9(18) . . ?
C12A C11A H11A 120.6(13) . . ?
C11A C12A N1A 120.3(19) . . ?
H12A C12A N1A 119.8(10) . . ?
H12A C12A C11A 119.8(13) . . ?
O2 C1A O1 113.6(12) . . ?
C2 C1A O1 120.9(8) . . ?
C2 C1A O2 116.0(10) . . ?
C2A C1A O1 115.5(7) . . ?
C2A C1A O2 115.1(10) . . ?
C2A C1A C2 9.6(9) . . ?
O1A C1A O1 47.6(8) . . ?
O1A C1A O2 126.7(10) . . ?
O1A C1A C2 114.3(8) . . ?
O1A C1A C2A 117.5(8) . . ?
O2A C1A O1 123.1(11) . . ?
O2A C1A O2 23.9(10) . . ?
O2A C1A C2 115.3(11) . . ?
O2A C1A C2A 118.7(10) . . ?
O2A C1A O1A 114.3(10) . . ?
C1A O2A Cd1 134.1(13) . . ?

loop_
_geom_bond_atom_site_label_1
_geom_bond_atom_site_label_2
_geom_bond_distance
_geom_bond_site_symmetry_2
_geom_bond_publ_flag
Cd1 O2 2.270(13) . y
Cd1 O5 2.289(4) . y
Cd1 O8 2.350(3) 1_565 y
Cd1 O16 2.296(3) 1_565 y
Cd1 O25 2.330(4) . y
Cd1 O2A 2.301(15) . y
O1 C1A 1.302(12) . ?
N1 C8 1.34(2) . ?
N1 C12 1.296(19) . ?
N1 C5A 1.452(17) . ?
Cd2 O6 2.246(3) . y
Cd2 O11 2.324(4) . y
Cd2 O12 2.469(5) . y
Cd2 O15 2.201(4) 1_565 y
Cd2 O23 2.270(4) . y
Cd2 O24 2.474(4) . y
O2 C1A 1.227(14) . ?
N2 C15 1.343(7) . ?
N2 C16 1.344(6) . ?
N2 C18 1.462(6) . ?
Cd3 O9 2.277(4) . y
Cd3 O10 2.455(4) . y
Cd3 O17 2.254(4) . y
Cd3 O18 2.213(3) 2_566 y
Cd3 O21 2.330(4) 1_455 y
Cd3 O26 2.334(4) . y
O3 H3 0.9687 . ?
O3 C24 1.320(7) . ?
N3 C56 1.448(6) . ?
N3 C59 1.339(7) . ?
N3 C63 1.345(7) . ?
O4 C24 1.196(7) . ?
O5 C25 1.241(6) . ?
C5 C4 1.3900 . ?
C5 C6A 1.3900 . ?
C5 N1A 1.437(17) . ?
C4 H4 0.9300 . ?
C4 C3 1.3900 . ?
C3 H3a 0.9300 . ?
C3 C2 1.3900 . ?
C2 C7A 1.3900 . ?
C2 C1A 1.530(9) . ?
C7A H7A 0.9300 . ?
C7A C6A 1.3900 . ?
C6A H6A 0.9300 . ?
O6 C25 1.273(6) . ?
O7 C32 1.244(6) . ?
O8 C32 1.257(6) . ?
C8 H8 0.9300 . ?
C8 C9 1.40(2) . ?
O9 C33 1.241(7) . ?
C9 H9 0.9300 . ?
C9 C10 1.40(2) . ?
O10 C33 1.258(6) . ?
C10 C11 1.38(2) . ?
C10 C13 1.503(19) . ?
O11 C34 1.243(7) . ?
C11 H11 0.9300 . ?
C11 C12 1.41(2) . ?
O12 C34 1.239(7) . ?
C12 H12 0.9300 . ?
O13 C42 1.191(11) . ?
C13 C14 1.381(8) . ?
C13 C17 1.379(8) . ?
C13 C10A 1.509(19) . ?
O14 H14 0.9722 . ?
O14 C42 1.265(12) . ?
C14 H14a 0.9300 . ?
C14 C15 1.385(7) . ?
O15 C41 1.258(6) . ?
C15 H15 0.9300 . ?
O16 C41 1.256(6) . ?
C16 H16 0.9300 . ?
C16 C17 1.374(7) . ?
O17 C43 1.246(6) . ?
C17 H17 0.9300 . ?
O18 C43 1.254(7) . ?
C18 C19 1.371(7) . ?
C18 C23 1.375(7) . ?
O19 H19 0.9834 . ?
O19 C51 1.317(6) . ?
C19 H19a 0.9300 . ?
C19 C20 1.385(7) . ?
O20 C51 1.213(7) . ?
C20 H20 0.9300 . ?
C20 C21 1.384(7) . ?
O21 C50 1.257(6) . ?
C21 C22 1.395(7) . ?
C21 C24 1.496(7) . ?
O22 C50 1.250(6) . ?
C22 H22 0.9300 . ?
C22 C23 1.386(7) . ?
O23 C52 1.236(6) . ?
C23 H23 0.9300 . ?
O24 C52 1.254(6) . ?
O25 H25a 0.8501 . ?
O25 H25b 0.8477 . ?
C25 C26 1.505(6) . ?
O26 H26a 0.8500 . ?
O26 H26b 0.8501 . ?
C26 C27 1.397(6) . ?
C26 C31 1.400(6) . ?
O27 H27a 0.8495 . ?
O27 H27b 1.0187 . ?
C27 H27 0.9300 . ?
C27 C28 1.388(7) . ?
C28 C29 1.398(6) . ?
C28 C33 1.509(6) . ?
C29 H29 0.9300 . ?
C29 C30 1.386(6) . ?
C30 C31 1.390(6) . ?
C30 C32 1.509(6) . ?
C31 H31 0.9300 . ?
C34 C35 1.514(8) . ?
C35 C36 1.388(8) . ?
C35 C40 1.394(7) . ?
C36 H36 0.9300 . ?
C36 C37 1.387(9) . ?
C37 C38 1.368(8) . ?
C37 C42 1.496(9) . ?
C38 H38 0.9300 . ?
C38 C39 1.389(7) . ?
C39 C40 1.395(7) . ?
C39 C41 1.498(7) . ?
C40 H40 0.9300 . ?
C43 C44 1.511(6) . ?
C44 C45 1.385(7) . ?
C44 C49 1.380(7) . ?
C45 H45 0.9300 . ?
C45 C46 1.401(6) . ?
C46 C47 1.398(7) . ?
C46 C51 1.500(7) . ?
C47 H47 0.9300 . ?
C47 C48 1.387(7) . ?
C48 C49 1.394(6) . ?
C48 C50 1.502(7) . ?
C49 H49 0.9300 . ?
C52 C53 1.500(7) . ?
C53 C54 1.378(7) . ?
C53 C58 1.389(7) . ?
C54 H54 0.9300 . ?
C54 C55 1.381(8) . ?
C55 H55 0.9300 . ?
C55 C56 1.382(7) . ?
C56 C57 1.383(7) . ?
C57 H57 0.9300 . ?
C57 C58 1.378(7) . ?
C58 H58 0.9300 . ?
C59 H59 0.9300 . ?
C59 C60 1.375(8) . ?
C60 H60 0.9300 . ?
C60 C61 1.380(8) . ?
C61 C61 1.473(10) 2_776 ?
C61 C62 1.402(8) . ?
C62 H62 0.9300 . ?
C62 C63 1.359(8) . ?
C63 H63 0.9300 . ?
N1A C8A 1.316(19) . ?
N1A C12A 1.35(2) . ?
C5A C4A 1.3900 . ?
C5A C6B 1.3900 . ?
C4A H4A 0.9300 . ?
C4A C3A 1.3900 . ?
C3A H3Aa 0.9300 . ?
C3A C2A 1.3900 . ?
C2A C7B 1.3900 . ?
C2A C1A 1.503(8) . ?
C7B H7B 0.9300 . ?
C7B C6B 1.3900 . ?
C6B H6B 0.9300 . ?
C8A H8A 0.9300 . ?
C8A C9A 1.39(2) . ?
C9A H9A 0.9300 . ?
C9A C10A 1.40(2) . ?
C10A C11A 1.36(2) . ?
C11A H11A 0.9300 . ?
C11A C12A 1.41(2) . ?
C12A H12A 0.9300 . ?
O1A C1A 1.271(11) . ?
C1A O2A 1.194(15) . ?

loop_
_restr_equal_distance_atom_site_label_1
_restr_equal_distance_atom_site_label_2
_restr_equal_distance_site_symmetry_2
_restr_equal_distance_class_id
Cd1 O2 1 1
Cd1 O2A 1 1
O1 O2 1 16
O1 C2 1 17
N1 C5 1 2
N1 C4 1 18
N1 C6A 1 19
N1 C8 1 3
N1 C9 1 20
N1 C11 1 21
N1 C12 1 4
O2 C2 1 22
C5 C7A 1 28
C5 C6A 1 9
C5 C8 1 29
C5 C12 1 30
C4 C5 1 8
C4 C6A 1 27
C3 C5 1 25
C3 C4 1 7
C3 C7A 1 26
C2 C4 1 23
C2 C3 1 5
C2 C7A 1 6
C2 C6A 1 24
C6A C7A 1 10
C8 C9 1 11
C8 C10 1 31
C8 C12 1 32
C9 C10 1 12
C9 C11 1 33
C9 C13 1 34
C10 C11 1 13
C10 C12 1 35
C10 C13 1 14
C11 C12 1 15
C11 C13 1 36
N1A C5A 1 2
N1A C4A 1 18
N1A C6B 1 19
N1A C8A 1 3
N1A C9A 1 20
N1A C11A 1 21
N1A C12A 1 4
C5A C7B 1 28
C5A C6B 1 9
C5A C8A 1 29
C5A C12A 1 30
C4A C5A 1 8
C4A C6B 1 27
C3A C5A 1 25
C3A C4A 1 7
C3A C7B 1 26
C2A C4A 1 23
C2A C3A 1 5
C2A C7B 1 6
C2A C6B 1 24
C6B C7B 1 10
C8A C9A 1 11
C8A C10A 1 31
C8A C12A 1 32
C9A C13 1 34
C9A C10A 1 12
C9A C11A 1 33
C10A C13 1 14
C10A C11A 1 13
C10A C12A 1 35
C11A C13 1 36
C11A C12A 1 15
O1A C2A 1 17
O1A O2A 1 16
O2A C2A 1 22

loop_
_restr_equal_distance_class_class_id
_restr_equal_distance_class_target_weight_param
_restr_equal_distance_class_average
_restr_equal_distance_class_esd
_restr_equal_distance_class_diff_max
1 0.0200 2.2857 0.0154 0.0154
2 0.0200 1.4762 0.0059 0.0059
3 0.0200 1.3279 0.0116 0.0116
4 0.0200 1.3247 0.0286 0.0286
5 0.0200 1.3900 0.0000 0.0000
6 0.0200 1.3900 0.0000 0.0000
7 0.0200 1.3900 0.0000 0.0000
8 0.0200 1.3900 0.0000 0.0000
9 0.0200 1.3900 0.0000 0.0000
10 0.0200 1.3900 0.0000 0.0000
11 0.0200 1.3953 0.0075 0.0075
12 0.0200 1.4026 0.0020 0.0020
13 0.0200 1.3671 0.0116 0.0116
14 0.0200 1.5062 0.0032 0.0032
15 0.0200 1.4073 0.0013 0.0013
16 0.0400 2.0944 0.0233 0.0233
17 0.0400 2.4204 0.0461 0.0461
18 0.0400 2.4097 0.0159 0.0159
19 0.0400 2.5351 0.0273 0.0273
20 0.0400 2.3682 0.0113 0.0113
21 0.0400 2.3562 0.0377 0.0377
22 0.0400 2.3347 0.0092 0.0092
23 0.0400 2.4076 0.0000 0.0000
24 0.0400 2.4076 0.0000 0.0000
25 0.0400 2.4076 0.0000 0.0000
26 0.0400 2.4076 0.0000 0.0000
27 0.0400 2.4076 0.0000 0.0000
28 0.0400 2.4076 0.0000 0.0000
29 0.0400 2.4102 0.1763 0.1763
30 0.0400 2.3837 0.1444 0.1444
31 0.0400 2.3987 0.0045 0.0045
32 0.0400 2.3118 0.0002 0.0002
33 0.0400 2.3763 0.0002 0.0002
34 0.0400 2.5092 0.0012 0.0012
35 0.0400 2.4013 0.0235 0.0235
36 0.0400 2.4962 0.0081 0.0081

loop_
_restr_U_rigid_atom_site_label_1
_restr_U_rigid_atom_site_label_2
_restr_U_rigid_target_weight_param
_restr_U_rigid_U_parallel
_restr_U_rigid_diff
C5 C4 0.0100 0.0548 -0.0009

loop_
_restr_U_similar_atom_site_label_1
_restr_U_similar_atom_site_label_2
_restr_U_similar_weight_param
N1 N1A 0.0010
C5 C4 0.0100
C10 C10A 0.0010

loop_
_restr_rigu_atom_site_label_1
_restr_rigu_atom_site_label_2
_restr_rigu_target_weight_param
_restr_rigu_u13_diff
_restr_rigu_u23_diff
_restr_rigu_u33_diff
N1 C8 0.004000 -0.005096 -0.008136 0.004540
N1 C9 0.004000 -0.004216 -0.000946 0.000567
N1 C11 0.004000 0.012032 -0.004926 0.000067
N1 C12 0.004000 0.001289 0.002882 0.003899
C5 C4 0.004000 0.002021 0.001850 -0.000892
C5 C3 0.004000 0.005530 -0.001606 0.001880
C5 C7A 0.004000 -0.001168 -0.004970 0.000303
C5 C6A 0.004000 -0.000191 -0.003877 0.000458
C4 C3 0.004000 0.002665 0.002282 -0.000341
C4 C2 0.004000 -0.002542 0.003030 -0.001826
C4 C6A 0.004000 -0.000137 -0.006990 0.001505
C3 C2 0.004000 -0.000274 0.002817 -0.002317
C3 C7A 0.004000 -0.001669 0.001894 -0.002969
C2 C7A 0.004000 -0.003737 0.000505 -0.000899
C2 C6A 0.004000 -0.003018 0.001416 0.001620
C7A C6A 0.004000 -0.002819 0.004051 0.001802
C8 C9 0.004000 -0.005189 -0.003560 0.000060
C8 C10 0.004000 0.000749 -0.008242 -0.002752
C8 C12 0.004000 -0.009281 -0.002286 -0.006203
C9 C10 0.004000 -0.000299 0.001121 0.000221
C9 C11 0.004000 -0.004905 -0.001960 0.002555
C10 C11 0.004000 0.002770 0.000128 0.000324
C10 C12 0.004000 -0.000532 -0.008373 -0.004380
C11 C12 0.004000 0.001372 0.000596 -0.002539
N1A C8A 0.004000 0.000865 -0.002505 -0.002268
N1A C9A 0.004000 0.002164 -0.000963 -0.000540
N1A C11A 0.004000 0.003406 -0.004116 -0.005665
N1A C12A 0.004000 -0.004227 0.002395 -0.001886
C5A C4A 0.004000 0.002890 0.003294 0.001291
C5A C3A 0.004000 -0.006797 0.002457 -0.002677
C5A C7B 0.004000 0.003628 -0.001583 0.000351
C5A C6B 0.004000 -0.002584 -0.003522 0.001872
C4A C3A 0.004000 0.000412 0.002631 -0.001467
C4A C2A 0.004000 0.006756 0.004604 -0.002687
C4A C6B 0.004000 -0.001702 -0.003140 -0.001520
C3A C2A 0.004000 -0.002072 -0.000854 0.002660
C3A C7B 0.004000 -0.007264 -0.001461 0.004500
C3A C1A 0.004000 -0.001963 0.003230 0.000624
C2A C7B 0.004000 -0.003705 0.000153 0.000422
C2A C6B 0.004000 -0.008842 -0.000492 -0.000027
C2A O1A 0.004000 -0.005173 -0.005569 0.000015
C2A C1A 0.004000 0.000423 -0.001265 -0.000075
C2A O2A 0.004000 0.000591 -0.003489 -0.001258
C7B C6B 0.004000 -0.001488 0.001004 -0.000756
C7B C1A 0.004000 -0.005158 -0.004494 -0.002711
C8A C9A 0.004000 -0.002724 0.002390 0.001110
C8A C10A 0.004000 -0.006408 -0.000478 0.002454
C8A C12A 0.004000 -0.000568 0.004721 0.001881
C9A C10A 0.004000 -0.000999 -0.001835 0.000308
C9A C11A 0.004000 -0.000629 0.002298 -0.003526
C10A C11A 0.004000 -0.004591 -0.005196 -0.002936
C10A C12A 0.004000 -0.000428 -0.004165 -0.003537
C11A C12A 0.004000 -0.003927 -0.002407 0.001351
O1A C1A 0.004000 0.001273 0.003764 -0.005169
O1A O2A 0.004000 -0.008005 -0.000261 0.000811
C1A O2A 0.004000 -0.003526 0.001948 0.002775
